data_2242103
loop_
_publ_author_name
'Silva, Bruno Leonardo'
'Alves, Ricardo Jos\'e'
'Speziali, Nivaldo L\'ucio'

_publ_section_title
;
 Crystal structure of 4-nitrophenyl
 6-<i>O</i>-ethyl-\b-<small>D</small>-galactopyranoside monohydrate
;
_journal_coeditor_code ZS2376
_journal_issue 4
_journal_name_full 'Acta Crystallographica Section E'
_journal_page_first 598
_journal_page_last 601
_journal_paper_doi 10.1107/S2056989017004595
_journal_volume 73
_journal_year 2017
_chemical_formula_iupac 'C14 H19 N O8, H2 O'
_chemical_formula_moiety 'C14 H19 N O8, H2 O'
_chemical_formula_sum 'C14 H21 N O9'
_chemical_formula_weight 347.32
_chemical_melting_point 424.5
_chemical_melting_point_gt 424.1
_chemical_melting_point_lt 424.9
_chemical_name_systematic
;
4-Nitrophenyl 6-<i>O</i>-ethyl-\b-<i>D</i>-galactopyranoside monohydrate
;
_space_group_crystal_system orthorhombic
_space_group_IT_number 19
_space_group_name_H-M_alt 'P 21 21 21'
_symmetry_cell_setting orthorhombic
_symmetry_space_group_name_Hall 'P 2ac 2ab'
_symmetry_space_group_name_H-M 'P 21 21 21'
_atom_sites_solution_hydrogens geom
_atom_sites_solution_primary direct
_atom_sites_solution_secondary difmap
_audit_creation_method 'CrysAlis PRO (Rigaku OD, 2015)'
_cell_angle_alpha 90.00
_cell_angle_beta 90.00
_cell_angle_gamma 90.00
_cell_formula_units_Z 4
_cell_length_a 5.1628(3)
_cell_length_b 8.1593(3)
_cell_length_c 38.5755(16)
_cell_measurement_reflns_used 8847
_cell_measurement_temperature 293(2)
_cell_measurement_theta_max 28.5180
_cell_measurement_theta_min 2.5290
_cell_volume 1624.99(13)
_computing_cell_refinement
;
CrysAlis PRO (Rigaku OD, 2015)
;
_computing_data_collection
;
CrysAlis PRO (Rigaku OD, 2015)
;
_computing_data_reduction
;
CrysAlis PRO (Rigaku OD, 2015)
;
_computing_molecular_graphics
;
Mercury (Macrae <i>et al.</i>,  2008)
;
_computing_publication_material
;
SHELXTL (Sheldrick, 2008), PLATON (Spek, 2009) and publCIF
(Westrip, 2010)
;
_computing_structure_refinement
;
SHELXL2016 (Sheldrick, 2015)
;
_computing_structure_solution
;
SHELXS97 (Sheldrick, 2008)
;
_diffrn_ambient_temperature 293(2)
_diffrn_detector_area_resol_mean 10.4186
_diffrn_measured_fraction_theta_full 0.9980
_diffrn_measured_fraction_theta_max 0.998
_diffrn_measurement_device 'Oxford Diffraction CCD-detector diffractometer'
_diffrn_measurement_device_type 'Rigaku OD Xcalibur, Atlas, Gemini Ultra'
_diffrn_measurement_method '\w scans'
_diffrn_radiation_monochromator graphite
_diffrn_radiation_type 'Mo K\a'
_diffrn_radiation_wavelength 0.71073
_diffrn_reflns_av_R_equivalents 0.0379
_diffrn_reflns_av_sigmaI/netI 0.0440
_diffrn_reflns_limit_h_max 7
_diffrn_reflns_limit_h_min -7
_diffrn_reflns_limit_k_max 11
_diffrn_reflns_limit_k_min -11
_diffrn_reflns_limit_l_max 52
_diffrn_reflns_limit_l_min -54
_diffrn_reflns_number 26976
_diffrn_reflns_theta_full 30.02
_diffrn_reflns_theta_max 30.0086
_diffrn_reflns_theta_min 2.4943
_exptl_absorpt_coefficient_mu 0.120
_exptl_absorpt_correction_T_max 1.00000
_exptl_absorpt_correction_T_min 0.83511
_exptl_absorpt_correction_type multi-scan
_exptl_absorpt_process_details
;
(CrysAlis PRO; Rigaku OD, 2015)
;
_exptl_crystal_colour colourless
_exptl_crystal_density_diffrn 1.420
_exptl_crystal_density_method 'not measured'
_exptl_crystal_description rod
_exptl_crystal_F_000 736
_exptl_crystal_size_max 0.20
_exptl_crystal_size_mid 0.15
_exptl_crystal_size_min 0.10
_refine_diff_density_max 0.196
_refine_diff_density_min -0.234
_refine_ls_extinction_method none
_refine_ls_goodness_of_fit_ref 1.075
_refine_ls_hydrogen_treatment constr
_refine_ls_matrix_type full
_refine_ls_number_parameters 218
_refine_ls_number_reflns 4265
_refine_ls_number_restraints 0
_refine_ls_R_factor_all 0.0589
_refine_ls_R_factor_gt 0.0460
_refine_ls_shift/su_max 0.000
_refine_ls_shift/su_mean 0.000
_refine_ls_structure_factor_coef Fsqd
_refine_ls_weighting_details 'calc w=1/[\s^2^(Fo^2^)+(0.0448P)^2^+0.4091P] where P=(Fo^2^+2Fc^2^)/3'
_refine_ls_weighting_scheme calc
_refine_ls_wR_factor_gt 0.0988
_refine_ls_wR_factor_ref 0.1084
_reflns_number_gt 3597
_reflns_number_total 4265
_reflns_threshold_expression I>2/s(I)
_cod_data_source_file zs2376sup1.cif
_cod_data_source_block I
_cod_database_code 2242103

loop_
_symmetry_equiv_pos_as_xyz
'x, y, z'
'-x+1/2, -y, z+1/2'
'x+1/2, -y+1/2, -z'
'-x, y+1/2, -z+1/2'

loop_
_atom_site_type_symbol
_atom_site_label
_atom_site_fract_x
_atom_site_fract_y
_atom_site_fract_z
_atom_site_U_iso_or_equiv
_atom_site_adp_type
_atom_site_calc_flag
_atom_site_occupancy
O O1 0.2973(3) 0.04259(19) 0.13258(4) 0.0359(4) Uani d 1
O O2 0.3964(4) -0.11807(19) 0.06875(4) 0.0413(4) Uani d 1
H H2B 0.3333 -0.1933 0.0800 0.062 Uiso d 1
O O3 0.1726(3) 0.0335(2) 0.00904(4) 0.0331(4) Uani d 1
H H3B 0.0444 -0.0206 0.0142 0.050 Uiso d 1
O O4 -0.1450(3) 0.2630(2) 0.04353(4) 0.0340(4) Uani d 1
H H4B -0.2160 0.3194 0.0287 0.051 Uiso d 1
O O5 0.1951(3) 0.27596(18) 0.10442(3) 0.0300(3) Uani d 1
O O6 0.1929(4) 0.63541(19) 0.10524(4) 0.0388(4) Uani d 1
O O11 1.0131(8) 0.2628(5) 0.25526(8) 0.1100(12) Uani d 1
O O12 0.7670(9) 0.0893(4) 0.28005(6) 0.1237(14) Uani d 1
N N1 0.8375(8) 0.1651(4) 0.25473(7) 0.0748(10) Uani d 1
C C1 0.3383(4) 0.1298(3) 0.10156(5) 0.0285(4) Uani d 1
H H1 0.5228 0.1538 0.0984 0.034 Uiso calc 1
C C2 0.2387(5) 0.0236(3) 0.07205(5) 0.0283(4) Uani d 1
H H2A 0.0581 -0.0078 0.0762 0.034 Uiso calc 1
C C3 0.2607(4) 0.1215(2) 0.03863(5) 0.0257(4) Uani d 1
H H3A 0.4454 0.1433 0.0350 0.031 Uiso calc 1
C C4 0.1277(4) 0.2877(3) 0.04194(5) 0.0254(4) Uani d 1
H H4A 0.1685 0.3539 0.0215 0.030 Uiso calc 1
C C5 0.2224(4) 0.3771(2) 0.07412(5) 0.0266(4) Uani d 1
H H5 0.4057 0.4049 0.0711 0.032 Uiso calc 1
C C6 0.0717(5) 0.5319(3) 0.08045(6) 0.0340(5) Uani d 1
H H6A 0.0534 0.5910 0.0588 0.041 Uiso calc 1
H H6B -0.1005 0.5037 0.0886 0.041 Uiso calc 1
C C7 0.4348(5) 0.0860(3) 0.16169(6) 0.0350(5) Uani d 1
C C8 0.3682(7) -0.0008(3) 0.19102(6) 0.0521(7) Uani d 1
H H8 0.2354 -0.0778 0.1902 0.062 Uiso calc 1
C C9 0.5004(8) 0.0274(4) 0.22159(7) 0.0629(9) Uani d 1
H H9 0.4563 -0.0297 0.2416 0.076 Uiso calc 1
C C10 0.6952(6) 0.1392(4) 0.22221(6) 0.0515(7) Uani d 1
C C11 0.7581(8) 0.2284(5) 0.19380(7) 0.0651(9) Uani d 1
H H11 0.8884 0.3069 0.1950 0.078 Uiso calc 1
C C12 0.6266(7) 0.2019(4) 0.16305(7) 0.0596(9) Uani d 1
H H12 0.6684 0.2623 0.1434 0.072 Uiso calc 1
C C13 0.0993(6) 0.6211(3) 0.14011(6) 0.0431(6) Uani d 1
H H13A 0.2266 0.6673 0.1558 0.052 Uiso calc 1
H H13B 0.0799 0.5059 0.1458 0.052 Uiso calc 1
C C14 -0.1538(7) 0.7057(5) 0.14554(9) 0.0696(10) Uani d 1
H H14A -0.1984 0.7024 0.1697 0.104 Uiso calc 1
H H14B -0.2858 0.6514 0.1323 0.104 Uiso calc 1
H H14C -0.1400 0.8177 0.1381 0.104 Uiso calc 1
O O1W 0.7487(4) 0.8396(2) 0.01513(5) 0.0579(6) Uani d 1
H H1WA 0.6231 0.8390 0.0309 0.087 Uiso d 1
H H1WB 0.7808 0.7339 0.0114 0.087 Uiso d 1

loop_
_atom_site_aniso_label
_atom_site_aniso_U_11
_atom_site_aniso_U_22
_atom_site_aniso_U_33
_atom_site_aniso_U_12
_atom_site_aniso_U_13
_atom_site_aniso_U_23
O1 0.0504(10) 0.0340(8) 0.0232(7) -0.0048(8) -0.0058(7) 0.0061(6)
O2 0.0589(11) 0.0259(8) 0.0391(9) 0.0043(8) 0.0131(8) 0.0045(7)
O3 0.0378(8) 0.0389(8) 0.0226(7) -0.0109(7) 0.0029(6) -0.0054(6)
O4 0.0266(8) 0.0428(9) 0.0326(8) -0.0055(7) -0.0060(7) 0.0056(7)
O5 0.0428(9) 0.0267(7) 0.0205(6) 0.0025(7) -0.0005(7) 0.0016(6)
O6 0.0548(11) 0.0289(8) 0.0326(8) -0.0085(8) 0.0020(8) -0.0043(7)
O11 0.101(2) 0.158(3) 0.0708(18) -0.019(3) -0.0407(17) -0.029(2)
O12 0.211(4) 0.120(2) 0.0396(12) -0.013(3) -0.0491(19) 0.0032(15)
N1 0.104(3) 0.082(2) 0.0393(14) 0.021(2) -0.0273(16) -0.0178(14)
C1 0.0346(11) 0.0263(10) 0.0247(9) -0.0019(9) -0.0023(9) 0.0051(8)
C2 0.0335(11) 0.0256(9) 0.0258(9) -0.0022(9) 0.0035(9) 0.0010(8)
C3 0.0283(10) 0.0289(10) 0.0199(8) -0.0053(9) 0.0013(8) -0.0012(8)
C4 0.0275(10) 0.0287(10) 0.0200(9) -0.0053(8) -0.0007(8) 0.0044(8)
C5 0.0305(11) 0.0259(9) 0.0234(9) -0.0055(9) -0.0031(8) 0.0034(8)
C6 0.0435(13) 0.0289(10) 0.0296(10) 0.0001(10) -0.0060(9) 0.0001(9)
C7 0.0494(14) 0.0309(11) 0.0248(10) 0.0063(10) -0.0055(10) -0.0004(9)
C8 0.085(2) 0.0448(15) 0.0267(11) -0.0106(15) -0.0050(13) 0.0029(10)
C9 0.109(3) 0.0573(17) 0.0229(11) -0.002(2) -0.0065(15) 0.0044(12)
C10 0.071(2) 0.0533(16) 0.0296(12) 0.0133(16) -0.0161(13) -0.0103(12)
C11 0.074(2) 0.079(2) 0.0422(15) -0.024(2) -0.0151(15) -0.0040(15)
C12 0.076(2) 0.069(2) 0.0341(13) -0.0261(18) -0.0139(14) 0.0098(13)
C13 0.0567(16) 0.0445(14) 0.0282(11) -0.0012(13) 0.0004(11) -0.0034(11)
C14 0.0544(19) 0.097(3) 0.0570(18) 0.0062(19) 0.0048(15) -0.0203(18)
O1W 0.0500(11) 0.0482(11) 0.0753(13) -0.0145(10) 0.0207(11) -0.0187(10)

loop_
_atom_type_symbol
_atom_type_description
_atom_type_scat_dispersion_real
_atom_type_scat_dispersion_imag
_atom_type_scat_source
C C 0.0033 0.0016 'International Tables Vol C Tables 4.2.6.8 and 6.1.1.4'
H H 0.0000 0.0000 'International Tables Vol C Tables 4.2.6.8 and 6.1.1.4'
N N 0.0061 0.0033 'International Tables Vol C Tables 4.2.6.8 and 6.1.1.4'
O O 0.0106 0.0060 'International Tables Vol C Tables 4.2.6.8 and 6.1.1.4'

loop_
_geom_angle_atom_site_label_1
_geom_angle_atom_site_label_2
_geom_angle_atom_site_label_3
_geom_angle
C7 O1 C1 119.10(18)
C2 O2 H2B 109.5
C3 O3 H3B 109.5
C4 O4 H4B 109.4
C1 O5 C5 111.77(15)
C6 O6 C13 115.74(19)
O11 N1 O12 123.3(3)
O11 N1 C10 119.0(3)
O12 N1 C10 117.7(4)
O1 C1 H1 110.5
O1 C1 C2 107.33(16)
O5 C1 O1 106.40(16)
O5 C1 H1 110.5
O5 C1 C2 111.35(17)
C2 C1 H1 110.5
O2 C2 C1 109.70(18)
O2 C2 H2A 110.3
O2 C2 C3 107.99(16)
C1 C2 H2A 110.3
C1 C2 C3 108.08(16)
C3 C2 H2A 110.3
O3 C3 C2 113.03(16)
O3 C3 H3A 106.8
O3 C3 C4 111.82(17)
C2 C3 H3A 106.8
C2 C3 C4 111.25(16)
C4 C3 H3A 106.8
O4 C4 C3 108.80(17)
O4 C4 H4A 109.0
O4 C4 C5 110.55(17)
C3 C4 H4A 109.0
C5 C4 C3 110.47(17)
C5 C4 H4A 109.0
O5 C5 C4 110.93(16)
O5 C5 H5 108.9
O5 C5 C6 107.41(17)
C4 C5 H5 108.9
C6 C5 C4 111.64(17)
C6 C5 H5 108.9
O6 C6 C5 112.37(18)
O6 C6 H6A 109.1
O6 C6 H6B 109.1
C5 C6 H6A 109.1
C5 C6 H6B 109.1
H6A C6 H6B 107.9
O1 C7 C8 114.2(2)
C12 C7 O1 125.6(2)
C12 C7 C8 120.2(2)
C7 C8 H8 120.3
C7 C8 C9 119.5(3)
C9 C8 H8 120.3
C8 C9 H9 120.2
C10 C9 C8 119.5(3)
C10 C9 H9 120.2
C9 C10 N1 118.8(3)
C11 C10 N1 119.6(3)
C11 C10 C9 121.6(3)
C10 C11 H11 120.3
C10 C11 C12 119.4(3)
C12 C11 H11 120.3
C7 C12 C11 119.7(3)
C7 C12 H12 120.1
C11 C12 H12 120.1
O6 C13 H13A 109.0
O6 C13 H13B 109.0
O6 C13 C14 112.9(2)
H13A C13 H13B 107.8
C14 C13 H13A 109.0
C14 C13 H13B 109.0
C13 C14 H14A 109.5
C13 C14 H14B 109.5
C13 C14 H14C 109.5
H14A C14 H14B 109.5
H14A C14 H14C 109.5
H14B C14 H14C 109.5
H1WA O1W H1WB 104.0

loop_
_geom_bond_atom_site_label_1
_geom_bond_atom_site_label_2
_geom_bond_distance
O1 C1 1.408(2)
O1 C7 1.375(3)
O2 H2B 0.8200
O2 C2 1.420(3)
O3 H3B 0.8201
O3 C3 1.423(2)
O4 H4B 0.8199
O4 C4 1.424(3)
O5 C1 1.408(3)
O5 C5 1.438(2)
O6 C6 1.421(3)
O6 C13 1.434(3)
O11 N1 1.207(5)
O12 N1 1.212(4)
N1 C10 1.469(4)
C1 H1 0.9800
C1 C2 1.520(3)
C2 H2A 0.9800
C2 C3 1.521(3)
C3 H3A 0.9800
C3 C4 1.526(3)
C4 H4A 0.9800
C4 C5 1.520(3)
C5 H5 0.9800
C5 C6 1.504(3)
C6 H6A 0.9700
C6 H6B 0.9700
C7 C8 1.379(3)
C7 C12 1.370(4)
C8 H8 0.9300
C8 C9 1.382(4)
C9 H9 0.9300
C9 C10 1.358(5)
C10 C11 1.355(4)
C11 H11 0.9300
C11 C12 1.384(4)
C12 H12 0.9300
C13 H13A 0.9700
C13 H13B 0.9700
C13 C14 1.493(4)
C14 H14A 0.9600
C14 H14B 0.9600
C14 H14C 0.9600
O1W H1WA 0.8898
O1W H1WB 0.8902

loop_
_geom_hbond_atom_site_label_D
_geom_hbond_atom_site_label_H
_geom_hbond_atom_site_label_A
_geom_hbond_site_symmetry_A
_geom_hbond_distance_DH
_geom_hbond_distance_HA
_geom_hbond_distance_DA
_geom_hbond_angle_DHA
O2 H2B O6 1_545 0.82 1.85 2.670(2) 179
O3 H3B O1W 1_445 0.82 1.91 2.711(2) 167
O4 H4B O3 3_455 0.82 1.97 2.785(2) 170
O1W H1WA O2 1_565 0.89 1.90 2.776(3) 166
O1W H1WB O3 3 0.89 2.39 3.208(2) 154
C3 H3A O4 1_655 0.98 2.35 3.283(3) 158
C13 H13A O12 4_655 0.97 2.55 3.167(3) 121
C13 H13B O5 . 0.97 2.53 3.173(3) 123

loop_
_geom_torsion_atom_site_label_1
_geom_torsion_atom_site_label_2
_geom_torsion_atom_site_label_3
_geom_torsion_atom_site_label_4
_geom_torsion
O1 C1 C2 O2 -67.1(2)
O1 C1 C2 C3 175.37(17)
O1 C7 C8 C9 177.4(3)
O1 C7 C12 C11 -177.0(3)
O2 C2 C3 O3 61.3(2)
O2 C2 C3 C4 -171.91(17)
O3 C3 C4 O4 57.4(2)
O3 C3 C4 C5 178.97(16)
O4 C4 C5 O5 67.2(2)
O4 C4 C5 C6 -52.6(2)
O5 C1 C2 O2 176.81(16)
O5 C1 C2 C3 59.3(2)
O5 C5 C6 O6 71.7(2)
O11 N1 C10 C9 179.0(4)
O11 N1 C10 C11 -2.0(5)
O12 N1 C10 C9 -2.8(5)
O12 N1 C10 C11 176.2(4)
N1 C10 C11 C12 178.9(3)
C1 O1 C7 C8 176.3(2)
C1 O1 C7 C12 -4.9(4)
C1 O5 C5 C4 60.0(2)
C1 O5 C5 C6 -177.75(17)
C1 C2 C3 O3 179.94(18)
C1 C2 C3 C4 -53.3(2)
C2 C3 C4 O4 -70.0(2)
C2 C3 C4 C5 51.5(2)
C3 C4 C5 O5 -53.3(2)
C3 C4 C5 C6 -173.06(17)
C4 C5 C6 O6 -166.46(18)
C5 O5 C1 O1 179.69(16)
C5 O5 C1 C2 -63.7(2)
C6 O6 C13 C14 -77.1(3)
C7 O1 C1 O5 -79.8(2)
C7 O1 C1 C2 160.93(19)
C7 C8 C9 C10 -0.5(5)
C8 C7 C12 C11 1.6(5)
C8 C9 C10 N1 -178.7(3)
C8 C9 C10 C11 2.3(5)
C9 C10 C11 C12 -2.1(5)
C10 C11 C12 C7 0.1(6)
C12 C7 C8 C9 -1.4(5)
C13 O6 C6 C5 -96.4(2)
